data_4513743
loop_
_publ_author_name
'Nicholls, Thomas P.'
'Constable, Grace E.'
'Robertson, Johnathon C.'
'Gardiner, Michael G.'
'Bissember, Alex C.'

_publ_section_title
;
 Br\/onsted Acid Cocatalysis in Copper(I)-Photocatalyzed \a-Amino C--H
 Bond Functionalization
;
_journal_issue 1
_journal_name_full 'ACS Catalysis'
_journal_page_first 451
_journal_paper_doi 10.1021/acscatal.5b02014
_journal_volume 6
_journal_year 2016
_chemical_formula_sum 'C18 H14 Br N3'
_chemical_formula_weight 352.23
_chemical_name_systematic
;
 ?
;
_space_group_crystal_system monoclinic
_space_group_IT_number 14
_space_group_name_Hall '-P 2ybc'
_space_group_name_H-M_alt 'P 1 21/c 1'
_symmetry_space_group_name_Hall '-P 2ybc'
_symmetry_space_group_name_H-M 'P 1 21/c 1'
_atom_sites_solution_hydrogens geom
_audit_creation_method SHELXL-2014
_cell_angle_alpha 90
_cell_angle_beta 106.7900(10)
_cell_angle_gamma 90
_cell_formula_units_Z 4
_cell_length_a 8.6369(3)
_cell_length_b 26.7510(8)
_cell_length_c 6.9978(2)
_cell_measurement_reflns_used 9831
_cell_measurement_temperature 100(2)
_cell_measurement_theta_max 66.6031
_cell_measurement_theta_min 3.3042
_cell_volume 1547.89(8)
_computing_cell_refinement
;
'SAINT V8.34A (Bruker AXS Inc., 2013)'
;
_computing_data_collection 'Bruker Instrument Service v4.2.4'
_computing_data_reduction
;
'SAINT V8.34A (Bruker AXS Inc., 2013)'
;
_computing_molecular_graphics
;
'X-SEED (Barbour, 2008) and ORTEPIII (Farrugia, 2008)' 
;
_computing_publication_material 'X-SEED (Barbour, 2008)'
_computing_structure_refinement 'SHELXL-2014 (Sheldrick, 2014)'
_computing_structure_solution 'SHELXS-2014 (Sheldrick, 2014)'
_diffrn_ambient_temperature 100(2)
_diffrn_detector_area_resol_mean 10.4167
_diffrn_measured_fraction_theta_full 0.976
_diffrn_measured_fraction_theta_max 0.998
_diffrn_measurement_device_type 'Bruker QUEST'
_diffrn_radiation_type CuK\a
_diffrn_radiation_wavelength 1.54178
_diffrn_reflns_av_R_equivalents 0.0329
_diffrn_reflns_av_unetI/netI 0.0172
_diffrn_reflns_laue_measured_fraction_full 0.976
_diffrn_reflns_laue_measured_fraction_max 0.998
_diffrn_reflns_limit_h_max 10
_diffrn_reflns_limit_h_min -9
_diffrn_reflns_limit_k_max 31
_diffrn_reflns_limit_k_min -31
_diffrn_reflns_limit_l_max 8
_diffrn_reflns_limit_l_min -8
_diffrn_reflns_number 20006
_diffrn_reflns_point_group_measured_fraction_full 0.976
_diffrn_reflns_point_group_measured_fraction_max 0.998
_diffrn_reflns_theta_full 67.679
_diffrn_reflns_theta_max 66.668
_diffrn_reflns_theta_min 3.304
_diffrn_source 'micro-focus tube'
_exptl_absorpt_coefficient_mu 3.604
_exptl_absorpt_correction_T_max 0.7528
_exptl_absorpt_correction_T_min 0.5840
_exptl_absorpt_correction_type multi-scan
_exptl_absorpt_process_details 'SADABS V2014/5 (Bruker AXS Inc.)'
_exptl_crystal_colour 'clear pale yellow'
_exptl_crystal_density_diffrn 1.511
_exptl_crystal_description prism
_exptl_crystal_F_000 712
_exptl_crystal_size_max 0.300
_exptl_crystal_size_mid 0.200
_exptl_crystal_size_min 0.200
_refine_diff_density_max 0.301
_refine_diff_density_min -0.298
_refine_diff_density_rms 0.051
_refine_ls_extinction_coef 0.00289(13)
_refine_ls_extinction_expression Fc^*^=kFc[1+0.001xFc^2^\l^3^/sin(2\q)]^-1/4^
_refine_ls_extinction_method SHELXL
_refine_ls_goodness_of_fit_ref 1.140
_refine_ls_hydrogen_treatment constr
_refine_ls_matrix_type full
_refine_ls_number_parameters 201
_refine_ls_number_reflns 2738
_refine_ls_number_restraints 0
_refine_ls_restrained_S_all 1.140
_refine_ls_R_factor_all 0.0230
_refine_ls_R_factor_gt 0.0223
_refine_ls_shift/su_max 0.001
_refine_ls_shift/su_mean 0.000
_refine_ls_structure_factor_coef Fsqd
_refine_ls_weighting_details 'w=1/[\s^2^(Fo^2^)+(0.0187P)^2^+1.1650P] where P=(Fo^2^+2Fc^2^)/3'
_refine_ls_weighting_scheme calc
_refine_ls_wR_factor_gt 0.0532
_refine_ls_wR_factor_ref 0.0536
_reflns_Friedel_coverage 0.000
_reflns_number_gt 2674
_reflns_number_total 2738
_reflns_threshold_expression 'I > 2\s(I)'
_cod_data_source_file cs5b02014_si_007.cif
_cod_data_source_block C:\Users\mgg\DOCUME~1\QUESTD~1\15tn001\15tn001
_cod_depositor_comments 'Adding full bibliography for 4513736--4513746.cif.'
_cod_database_code 4513743
_shelx_space_group_comment
;
The symmetry employed for this shelxl refinement is uniquely defined
by the following loop, which should always be used as a source of
symmetry information in preference to the above space-group names.
They are only intended as comments.
;
_shelx_estimated_absorpt_t_min 0.411
_shelx_estimated_absorpt_t_max 0.533
_shelxl_version_number 2014-3

loop_
_space_group_symop_operation_xyz
'x, y, z'
'-x, y+1/2, -z+1/2'
'-x, -y, -z'
'x, -y-1/2, z-1/2'

loop_
_atom_site_label
_atom_site_type_symbol
_atom_site_fract_x
_atom_site_fract_y
_atom_site_fract_z
_atom_site_U_iso_or_equiv
_atom_site_adp_type
_atom_site_occupancy
_atom_site_site_symmetry_order
_atom_site_calc_flag
_atom_site_refinement_flags_posn
_atom_site_refinement_flags_adp
Br1 Br 0.25314(2) 0.48825(2) 0.31978(3) 0.02031(9) Uani 1 1 d . .
N2 N 0.53021(19) 0.70182(6) 0.2567(2) 0.0253(4) Uani 1 1 d . .
N3 N 0.40835(17) 0.62184(6) -0.3047(2) 0.0202(3) Uani 1 1 d . .
C4 C 0.8312(2) 0.67043(6) -0.0396(2) 0.0167(3) Uani 1 1 d . .
C5 C 0.4455(2) 0.55705(6) 0.1754(3) 0.0171(3) Uani 1 1 d . .
H5 H 0.5154 0.5561 0.3080 0.021 Uiso 1 1 calc R U
C6 C 0.3086(2) 0.52744(6) 0.1223(3) 0.0175(4) Uani 1 1 d . .
N7 N 0.8696(2) 0.58132(7) 0.3668(3) 0.0326(4) Uani 1 1 d . .
C8 C 0.7637(2) 0.59941(7) 0.2503(3) 0.0218(4) Uani 1 1 d . .
C9 C 0.2410(2) 0.55907(7) -0.2118(3) 0.0188(4) Uani 1 1 d . .
H9 H 0.1707 0.5591 -0.3443 0.023 Uiso 1 1 calc R U
C10 C 0.2070(2) 0.52812(6) -0.0710(3) 0.0194(4) Uani 1 1 d . .
H10 H 0.1139 0.5073 -0.1069 0.023 Uiso 1 1 calc R U
C11 C 0.6274(2) 0.62306(6) 0.0975(3) 0.0169(4) Uani 1 1 d . .
C12 C 0.5371(2) 0.65891(7) -0.2451(3) 0.0190(4) Uani 1 1 d . .
H12A H 0.4968 0.6887 -0.1903 0.023 Uiso 1 1 calc R U
H12B H 0.5698 0.6695 -0.3634 0.023 Uiso 1 1 calc R U
C13 C 0.6825(2) 0.63745(6) -0.0886(3) 0.0170(3) Uani 1 1 d . .
H13 H 0.7120 0.6056 -0.1445 0.020 Uiso 1 1 calc R U
C14 C 0.9658(2) 0.74961(7) 0.0531(3) 0.0214(4) Uani 1 1 d . .
H14 H 0.9607 0.7842 0.0818 0.026 Uiso 1 1 calc R U
C15 C 0.9797(2) 0.64899(7) -0.0338(3) 0.0209(4) Uani 1 1 d . .
H15 H 0.9849 0.6146 -0.0649 0.025 Uiso 1 1 calc R U
C16 C 0.3774(2) 0.59053(6) -0.1636(3) 0.0170(3) Uani 1 1 d . .
C17 C 0.2775(2) 0.63397(7) -0.4837(3) 0.0226(4) Uani 1 1 d . .
H17A H 0.2454 0.6038 -0.5649 0.034 Uiso 1 1 calc R U
H17B H 0.3146 0.6594 -0.5613 0.034 Uiso 1 1 calc R U
H17C H 0.1847 0.6469 -0.4451 0.034 Uiso 1 1 calc R U
C18 C 1.1195(2) 0.67741(7) 0.0169(3) 0.0233(4) Uani 1 1 d . .
H18 H 1.2201 0.6624 0.0212 0.028 Uiso 1 1 calc R U
C19 C 0.8257(2) 0.72109(7) 0.0030(3) 0.0183(4) Uani 1 1 d . .
H19 H 0.7251 0.7363 -0.0023 0.022 Uiso 1 1 calc R U
C20 C 0.5779(2) 0.66812(7) 0.1901(3) 0.0180(4) Uani 1 1 d . .
C21 C 1.1134(2) 0.72768(7) 0.0616(3) 0.0226(4) Uani 1 1 d . .
H21 H 1.2096 0.7471 0.0977 0.027 Uiso 1 1 calc R U
C22 C 0.48077(19) 0.58817(6) 0.0344(3) 0.0162(3) Uani 1 1 d . .

loop_
_atom_site_aniso_label
_atom_site_aniso_U_11
_atom_site_aniso_U_22
_atom_site_aniso_U_33
_atom_site_aniso_U_23
_atom_site_aniso_U_13
_atom_site_aniso_U_12
Br1 0.01846(12) 0.01706(12) 0.02319(12) 0.00120(7) 0.00249(8) -0.00349(7)
N2 0.0227(8) 0.0274(9) 0.0273(8) -0.0082(7) 0.0097(7) -0.0089(7)
N3 0.0150(7) 0.0260(8) 0.0152(7) 0.0014(6) -0.0025(6) -0.0025(6)
C4 0.0155(8) 0.0213(9) 0.0126(8) 0.0007(7) 0.0029(7) -0.0005(7)
C5 0.0148(8) 0.0159(8) 0.0174(8) -0.0014(7) -0.0005(7) 0.0013(6)
C6 0.0161(8) 0.0138(8) 0.0218(9) 0.0004(7) 0.0041(7) 0.0014(7)
N7 0.0202(8) 0.0341(9) 0.0352(10) 0.0125(8) -0.0050(8) -0.0055(7)
C8 0.0162(9) 0.0223(9) 0.0236(9) 0.0037(8) 0.0003(8) -0.0069(7)
C9 0.0147(8) 0.0212(9) 0.0169(9) -0.0044(7) -0.0010(7) 0.0018(7)
C10 0.0123(8) 0.0173(8) 0.0267(10) -0.0058(7) 0.0027(7) -0.0017(7)
C11 0.0138(8) 0.0179(8) 0.0156(8) 0.0018(7) -0.0010(7) 0.0001(7)
C12 0.0173(9) 0.0226(9) 0.0147(8) -0.0002(7) 0.0010(7) -0.0021(7)
C13 0.0152(8) 0.0187(8) 0.0166(8) -0.0011(7) 0.0038(7) 0.0012(7)
C14 0.0254(9) 0.0209(9) 0.0176(9) -0.0002(7) 0.0057(8) -0.0029(7)
C15 0.0184(9) 0.0227(9) 0.0204(9) -0.0011(7) 0.0037(7) 0.0026(7)
C16 0.0146(8) 0.0171(8) 0.0181(9) -0.0019(7) 0.0030(7) 0.0029(6)
C17 0.0185(9) 0.0288(10) 0.0162(9) 0.0014(7) -0.0017(7) 0.0005(7)
C18 0.0130(8) 0.0335(10) 0.0226(9) 0.0000(8) 0.0036(7) 0.0023(7)
C19 0.0160(8) 0.0232(9) 0.0162(8) 0.0018(7) 0.0057(7) 0.0018(7)
C20 0.0143(8) 0.0230(9) 0.0154(8) -0.0011(7) 0.0021(7) -0.0073(7)
C21 0.0183(9) 0.0309(10) 0.0170(9) 0.0009(8) 0.0027(7) -0.0071(8)
C22 0.0114(8) 0.0153(8) 0.0192(9) -0.0023(7) 0.0002(7) 0.0006(6)

loop_
_atom_type_symbol
_atom_type_description
_atom_type_scat_dispersion_real
_atom_type_scat_dispersion_imag
_atom_type_scat_source
C C 0.0181 0.0091 'International Tables Vol C Tables 4.2.6.8 and 6.1.1.4'
H H 0.0000 0.0000 'International Tables Vol C Tables 4.2.6.8 and 6.1.1.4'
N N 0.0311 0.0180 'International Tables Vol C Tables 4.2.6.8 and 6.1.1.4'
Br Br -0.6763 1.2805 'International Tables Vol C Tables 4.2.6.8 and 6.1.1.4'

loop_
_geom_angle_atom_site_label_1
_geom_angle_atom_site_label_2
_geom_angle_atom_site_label_3
_geom_angle
C16 N3 C12 119.88(14)
C16 N3 C17 119.15(14)
C12 N3 C17 115.54(14)
C19 C4 C15 118.85(16)
C19 C4 C13 122.48(15)
C15 C4 C13 118.66(15)
C6 C5 C22 119.88(16)
C5 C6 C10 120.47(17)
C5 C6 Br1 119.72(13)
C10 C6 Br1 119.71(13)
N7 C8 C11 179.3(2)
C10 C9 C16 121.52(16)
C9 C10 C6 119.98(16)
C8 C11 C20 107.42(15)
C8 C11 C22 111.44(14)
C20 C11 C22 107.54(14)
C8 C11 C13 109.73(14)
C20 C11 C13 111.03(14)
C22 C11 C13 109.64(14)
N3 C12 C13 110.62(14)
C4 C13 C12 114.43(14)
C4 C13 C11 113.48(14)
C12 C13 C11 107.88(14)
C19 C14 C21 120.09(17)
C18 C15 C4 120.58(17)
N3 C16 C9 120.92(15)
N3 C16 C22 121.99(15)
C9 C16 C22 117.09(16)
C15 C18 C21 120.24(17)
C14 C19 C4 120.57(16)
N2 C20 C11 175.78(18)
C18 C21 C14 119.66(17)
C5 C22 C16 121.03(15)
C5 C22 C11 119.50(15)
C16 C22 C11 119.34(15)

loop_
_geom_bond_atom_site_label_1
_geom_bond_atom_site_label_2
_geom_bond_distance
Br1 C6 1.9030(18)
N2 C20 1.145(2)
N3 C16 1.378(2)
N3 C12 1.458(2)
N3 C17 1.461(2)
C4 C19 1.391(2)
C4 C15 1.395(2)
C4 C13 1.513(2)
C5 C6 1.382(2)
C5 C22 1.391(3)
C6 C10 1.383(3)
N7 C8 1.142(2)
C8 C11 1.484(2)
C9 C10 1.382(3)
C9 C16 1.407(2)
C11 C20 1.488(2)
C11 C22 1.532(2)
C11 C13 1.558(2)
C12 C13 1.521(2)
C14 C19 1.387(3)
C14 C21 1.389(3)
C15 C18 1.384(3)
C16 C22 1.417(2)
C18 C21 1.385(3)
